data_7054684
loop_
_publ_author_name
'Ghosh, Biswa Nath'
'Lentz, Dieter'
'Schlecht, Sabine'

_publ_section_title
;
 Substituent effects in solution speciation of the mononuclear and
 dinuclear trimethylplatinum(iv) iodide complexes of pyridines
;
_journal_issue 5
_journal_name_full 'New J. Chem.'
_journal_page_first 3536
_journal_paper_doi 10.1039/C4NJ02426E
_journal_volume 39
_journal_year 2015
_chemical_formula_moiety 'C18 H26 I2 N4 Pt2'
_chemical_formula_sum 'C18 H26 I2 N4 Pt2'
_chemical_formula_weight 942.41
_space_group_crystal_system monoclinic
_space_group_IT_number 14
_space_group_name_Hall '-P 2ybc'
_space_group_name_H-M_alt 'P 1 21/c 1'
_symmetry_space_group_name_Hall '-P 2ybc'
_symmetry_space_group_name_H-M 'P 1 21/c 1'
_atom_sites_solution_hydrogens geom
_audit_creation_method SHELXL-2014
_audit_update_record
;
2014-12-29 deposited with the CCDC.
2015-02-16 downloaded from the CCDC.
;
_cell_angle_alpha 90
_cell_angle_beta 106.090(3)
_cell_angle_gamma 90
_cell_formula_units_Z 2
_cell_length_a 8.0595(2)
_cell_length_b 11.2505(3)
_cell_length_c 13.6434(4)
_cell_measurement_reflns_used 3067
_cell_measurement_temperature 173(2)
_cell_measurement_theta_max 30.6590
_cell_measurement_theta_min 2.6250
_cell_volume 1188.63(6)
_computing_cell_refinement
;
CrysAlisPro, Agilent Technologies,
Version 1.171.36.28 (release 01-02-2013 CrysAlis171 .NET)
(compiled Feb  1 2013,16:14:44)
;
_computing_data_collection
;
CrysAlisPro, Agilent Technologies,
Version 1.171.36.28 (release 01-02-2013 CrysAlis171 .NET)
(compiled Feb  1 2013,16:14:44)
;
_computing_data_reduction
;
CrysAlisPro, Agilent Technologies,
Version 1.171.36.28 (release 01-02-2013 CrysAlis171 .NET)
(compiled Feb  1 2013,16:14:44)
;
_computing_molecular_graphics 'Mercury v3.3 (Macrae et al., 2008)'
_computing_publication_material 'WinGX (Farrugia, 2012)'
_computing_structure_refinement 'SHELXL-2014 (Sheldrick, 2014)'
_computing_structure_solution
;
'SUPERFLIP, J. Appl. Cryst. (2007) 40, 786-790'
;
_diffrn_ambient_temperature 173(2)
_diffrn_detector_area_resol_mean 16.0107
_diffrn_measured_fraction_theta_full 0.999
_diffrn_measured_fraction_theta_max 0.999
_diffrn_measurement_device_type 'SuperNova, Single source at offset, Eos'
_diffrn_measurement_method '\w scans'
_diffrn_radiation_monochromator mirror
_diffrn_radiation_source 'SuperNova (Mo) X-ray Source'
_diffrn_radiation_type MoK\a
_diffrn_radiation_wavelength 0.71073
_diffrn_reflns_av_R_equivalents 0.0299
_diffrn_reflns_av_unetI/netI 0.0390
_diffrn_reflns_Laue_measured_fraction_full 0.999
_diffrn_reflns_Laue_measured_fraction_max 0.999
_diffrn_reflns_limit_h_max 9
_diffrn_reflns_limit_h_min -9
_diffrn_reflns_limit_k_max 12
_diffrn_reflns_limit_k_min -13
_diffrn_reflns_limit_l_max 15
_diffrn_reflns_limit_l_min -16
_diffrn_reflns_number 4366
_diffrn_reflns_point_group_measured_fraction_full 0.999
_diffrn_reflns_point_group_measured_fraction_max 0.999
_diffrn_reflns_theta_full 25.242
_diffrn_reflns_theta_max 25.249
_diffrn_reflns_theta_min 2.386
_exptl_absorpt_coefficient_mu 14.363
_exptl_absorpt_correction_T_max 0.405
_exptl_absorpt_correction_T_min 0.159
_exptl_absorpt_correction_type gaussian
_exptl_absorpt_process_details
;
CrysAlisPro, Agilent Technologies,
Version 1.171.36.28 (release 01-02-2013 CrysAlis171 .NET)
(compiled Feb  1 2013,16:14:44)
Numerical absorption correction based on gaussian integration over
            a multifaceted crystal model
;
_exptl_crystal_colour colorless
_exptl_crystal_density_diffrn 2.633
_exptl_crystal_density_method 'not measured'
_exptl_crystal_description block
_exptl_crystal_F_000 848
_exptl_crystal_size_max 0.380
_exptl_crystal_size_mid 0.240
_exptl_crystal_size_min 0.160
_refine_diff_density_max 2.079
_refine_diff_density_min -1.932
_refine_diff_density_rms 0.245
_refine_ls_extinction_coef 0.0043(3)
_refine_ls_extinction_expression Fc^*^=kFc[1+0.001xFc^2^\l^3^/sin(2\q)]^-1/4^
_refine_ls_extinction_method SHELXL
_refine_ls_goodness_of_fit_ref 1.064
_refine_ls_hydrogen_treatment constr
_refine_ls_matrix_type full
_refine_ls_number_parameters 122
_refine_ls_number_reflns 2161
_refine_ls_number_restraints 0
_refine_ls_restrained_S_all 1.064
_refine_ls_R_factor_all 0.0349
_refine_ls_R_factor_gt 0.0331
_refine_ls_shift/su_max 0.000
_refine_ls_shift/su_mean 0.000
_refine_ls_structure_factor_coef Fsqd
_refine_ls_weighting_details 'w=1/[\s^2^(Fo^2^)+(0.0532P)^2^] where P=(Fo^2^+2Fc^2^)/3'
_refine_ls_weighting_scheme calc
_refine_ls_wR_factor_gt 0.0868
_refine_ls_wR_factor_ref 0.0887
_reflns_Friedel_coverage 0.000
_reflns_number_gt 2025
_reflns_number_total 2161
_reflns_threshold_expression 'I > 2\s(I)'
_cod_data_source_file c4nj02426e2.cif
_cod_data_source_block anti-[PtMe3(4-CNpy)I]2
_cod_depositor_comments 'Adding full bibliography for 7054680--7054686.cif.'
_cod_original_cell_volume 1188.64(6)
_cod_database_code 7054684
_shelx_space_group_comment
;
The symmetry employed for this shelxl refinement is uniquely defined
by the following loop, which should always be used as a source of
symmetry information in preference to the above space-group names.
They are only intended as comments.
;
_shelx_estimated_absorpt_t_min 0.074
_shelx_estimated_absorpt_t_max 0.207
_shelxl_version_number 2014-3

loop_
_space_group_symop_operation_xyz
'x, y, z'
'-x, y+1/2, -z+1/2'
'-x, -y, -z'
'x, -y-1/2, z-1/2'

loop_
_atom_site_label
_atom_site_type_symbol
_atom_site_fract_x
_atom_site_fract_y
_atom_site_fract_z
_atom_site_U_iso_or_equiv
_atom_site_adp_type
_atom_site_occupancy
_atom_site_site_symmetry_order
_atom_site_calc_flag
_atom_site_refinement_flags_posn
_atom_site_refinement_flags_adp
Pt1 Pt 0.10014(3) 0.40934(2) 0.40239(2) 0.02481(16) Uani 1 1 d . .
I1 I -0.16370(6) 0.57560(4) 0.38658(4) 0.02906(17) Uani 1 1 d . .
N1 N -0.0920(7) 0.2677(5) 0.3972(4) 0.0241(12) Uani 1 1 d . .
N2 N -0.5571(11) -0.0741(7) 0.3788(6) 0.057(2) Uani 1 1 d . .
C1 C 0.2772(10) 0.5397(8) 0.4039(6) 0.044(2) Uani 1 1 d . .
H1A H 0.3342 0.5624 0.4746 0.067 Uiso 1 1 calc R U
H1B H 0.2187 0.6090 0.3663 0.067 Uiso 1 1 calc R U
H1C H 0.3636 0.5101 0.3716 0.067 Uiso 1 1 calc R U
C2 C 0.2907(11) 0.2846(8) 0.4134(7) 0.049(2) Uani 1 1 d . .
H2A H 0.3765 0.3152 0.3810 0.074 Uiso 1 1 calc R U
H2B H 0.2397 0.2114 0.3789 0.074 Uiso 1 1 calc R U
H2C H 0.3468 0.2677 0.4854 0.074 Uiso 1 1 calc R U
C3 C 0.0634(14) 0.4029(8) 0.2465(7) 0.051(3) Uani 1 1 d . .
H3A H -0.0212 0.4634 0.2134 0.077 Uiso 1 1 calc R U
H3B H 0.0207 0.3241 0.2210 0.077 Uiso 1 1 calc R U
H3C H 0.1732 0.4183 0.2312 0.077 Uiso 1 1 calc R U
C4 C -0.2387(8) 0.2633(6) 0.3200(5) 0.0282(15) Uani 1 1 d . .
H4 H -0.2561 0.3219 0.2680 0.034 Uiso 1 1 calc R U
C5 C -0.3634(8) 0.1792(6) 0.3126(5) 0.0282(15) Uani 1 1 d . .
H5 H -0.4656 0.1798 0.2574 0.034 Uiso 1 1 calc R U
C6 C -0.3373(10) 0.0933(6) 0.3872(6) 0.0289(17) Uani 1 1 d . .
C7 C -0.1861(10) 0.0961(6) 0.4679(6) 0.0304(17) Uani 1 1 d . .
H7 H -0.1656 0.0383 0.5207 0.036 Uiso 1 1 calc R U
C8 C -0.0686(8) 0.1837(6) 0.4689(5) 0.0279(15) Uani 1 1 d . .
H8 H 0.0349 0.1851 0.5233 0.033 Uiso 1 1 calc R U
C9 C -0.4620(10) -0.0001(8) 0.3821(5) 0.0369(18) Uani 1 1 d . .

loop_
_atom_site_aniso_label
_atom_site_aniso_U_11
_atom_site_aniso_U_22
_atom_site_aniso_U_33
_atom_site_aniso_U_23
_atom_site_aniso_U_13
_atom_site_aniso_U_12
Pt1 0.0257(2) 0.0274(2) 0.0219(2) 0.00075(10) 0.00769(13) -0.00005(10)
I1 0.0351(3) 0.0242(3) 0.0224(3) 0.00078(18) -0.0012(2) 0.00298(18)
N1 0.030(3) 0.021(3) 0.020(3) -0.003(2) 0.006(2) 0.008(2)
N2 0.069(6) 0.068(6) 0.031(4) -0.006(3) 0.008(4) -0.032(4)
C1 0.034(4) 0.056(6) 0.041(4) 0.011(5) 0.007(3) -0.003(4)
C2 0.043(5) 0.054(6) 0.054(5) -0.020(5) 0.019(4) 0.006(4)
C3 0.075(7) 0.057(7) 0.027(4) 0.000(4) 0.023(5) 0.005(5)
C4 0.031(4) 0.026(4) 0.025(3) -0.001(3) 0.002(3) 0.008(3)
C5 0.027(4) 0.031(4) 0.023(3) -0.006(3) 0.001(3) 0.005(3)
C6 0.031(4) 0.028(4) 0.029(4) -0.009(3) 0.012(3) -0.003(3)
C7 0.038(4) 0.027(4) 0.021(3) -0.005(3) 0.001(3) -0.002(3)
C8 0.033(4) 0.024(4) 0.024(3) 0.000(3) 0.004(3) 0.002(3)
C9 0.041(4) 0.042(5) 0.025(3) -0.005(4) 0.004(3) -0.013(4)

loop_
_atom_type_symbol
_atom_type_description
_atom_type_scat_dispersion_real
_atom_type_scat_dispersion_imag
_atom_type_scat_source
C C 0.0033 0.0016 'International Tables Vol C Tables 4.2.6.8 and 6.1.1.4'
H H 0.0000 0.0000 'International Tables Vol C Tables 4.2.6.8 and 6.1.1.4'
N N 0.0061 0.0033 'International Tables Vol C Tables 4.2.6.8 and 6.1.1.4'
I I -0.4742 1.8119 'International Tables Vol C Tables 4.2.6.8 and 6.1.1.4'
Pt Pt -1.7033 8.3905 'International Tables Vol C Tables 4.2.6.8 and 6.1.1.4'

loop_
_geom_angle_atom_site_label_1
_geom_angle_atom_site_label_2
_geom_angle_atom_site_label_3
_geom_angle
_geom_angle_site_symmetry_1
_geom_angle_site_symmetry_3
C1 Pt1 C2 89.1(4) . .
C1 Pt1 C3 86.3(4) . .
C2 Pt1 C3 86.7(4) . .
C1 Pt1 N1 178.8(3) . .
C2 Pt1 N1 90.7(3) . .
C3 Pt1 N1 92.4(3) . .
C1 Pt1 I1 91.0(2) . 3_566
C2 Pt1 I1 92.7(2) . 3_566
C3 Pt1 I1 177.3(3) . 3_566
N1 Pt1 I1 90.19(13) . 3_566
C1 Pt1 I1 92.0(3) . .
C2 Pt1 I1 178.9(3) . .
C3 Pt1 I1 93.1(3) . .
N1 Pt1 I1 88.19(14) . .
I1 Pt1 I1 87.540(15) 3_566 .
Pt1 I1 Pt1 92.460(15) 3_566 .
C8 N1 C4 117.5(6) . .
C8 N1 Pt1 122.1(4) . .
C4 N1 Pt1 120.4(4) . .
Pt1 C1 H1A 109.5 . .
Pt1 C1 H1B 109.5 . .
H1A C1 H1B 109.5 . .
Pt1 C1 H1C 109.5 . .
H1A C1 H1C 109.5 . .
H1B C1 H1C 109.5 . .
Pt1 C2 H2A 109.5 . .
Pt1 C2 H2B 109.5 . .
H2A C2 H2B 109.5 . .
Pt1 C2 H2C 109.5 . .
H2A C2 H2C 109.5 . .
H2B C2 H2C 109.5 . .
Pt1 C3 H3A 109.5 . .
Pt1 C3 H3B 109.5 . .
H3A C3 H3B 109.5 . .
Pt1 C3 H3C 109.5 . .
H3A C3 H3C 109.5 . .
H3B C3 H3C 109.5 . .
N1 C4 C5 123.5(6) . .
N1 C4 H4 118.3 . .
C5 C4 H4 118.3 . .
C4 C5 C6 118.3(6) . .
C4 C5 H5 120.9 . .
C6 C5 H5 120.9 . .
C5 C6 C7 119.2(7) . .
C5 C6 C9 120.9(7) . .
C7 C6 C9 119.9(7) . .
C8 C7 C6 118.4(7) . .
C8 C7 H7 120.8 . .
C6 C7 H7 120.8 . .
N1 C8 C7 123.2(6) . .
N1 C8 H8 118.4 . .
C7 C8 H8 118.4 . .
N2 C9 C6 178.9(10) . .

loop_
_geom_bond_atom_site_label_1
_geom_bond_atom_site_label_2
_geom_bond_distance
_geom_bond_site_symmetry_2
Pt1 C1 2.042(8) .
Pt1 C2 2.055(8) .
Pt1 C3 2.065(8) .
Pt1 N1 2.209(6) .
Pt1 I1 2.7863(5) 3_566
Pt1 I1 2.7952(5) .
I1 Pt1 2.7862(5) 3_566
N1 C8 1.335(8) .
N1 C4 1.349(8) .
N2 C9 1.124(10) .
C1 H1A 0.9800 .
C1 H1B 0.9800 .
C1 H1C 0.9800 .
C2 H2A 0.9800 .
C2 H2B 0.9800 .
C2 H2C 0.9800 .
C3 H3A 0.9800 .
C3 H3B 0.9800 .
C3 H3C 0.9800 .
C4 C5 1.364(10) .
C4 H4 0.9500 .
C5 C6 1.376(10) .
C5 H5 0.9500 .
C6 C7 1.398(11) .
C6 C9 1.443(10) .
C7 C8 1.365(10) .
C7 H7 0.9500 .
C8 H8 0.9500 .

loop_
_geom_torsion_atom_site_label_1
_geom_torsion_atom_site_label_2
_geom_torsion_atom_site_label_3
_geom_torsion_atom_site_label_4
_geom_torsion
C8 N1 C4 C5 0.9(9)
Pt1 N1 C4 C5 -179.3(5)
N1 C4 C5 C6 -0.8(10)
C4 C5 C6 C7 0.7(10)
C4 C5 C6 C9 -178.2(7)
C5 C6 C7 C8 -0.7(11)
C9 C6 C7 C8 178.2(7)
C4 N1 C8 C7 -0.9(10)
Pt1 N1 C8 C7 179.4(5)
C6 C7 C8 N1 0.8(11)
